data_2200113
loop_
_publ_author_name
'Skakle, Janet M. S.'
'Foreman, Mark R. St J.'
'Plater, M. John'

_publ_section_title
<i>catena</i>-Poly[[(2,2'-bipyridine-<i>N</i>,<i>N</i>')cobalt(II)]-\m-4,4'-oxydibenzoato-<i>O</i>,<i>O</i>':<i>O</i>'',<i>O</i>''']
_journal_issue 4
_journal_name_full 'Acta Crystallographica Section E'
_journal_page_first m169
_journal_page_last m171
_journal_paper_doi 10.1107/S1600536801004949
_journal_volume 57
_journal_year 2001
_chemical_formula_iupac '[Co (C14 H8 O5) (C10 H8 N2)]'
_chemical_formula_moiety 'C24 H16 Co N2 O5'
_chemical_formula_sum 'C24 H16 Co N2 O5'
_chemical_formula_weight 471.32
_chemical_name_systematic
;
catena-Poly[[(2,2'-bipyridine-N,N')cobalt(II)]-
\m-4,4'-oxydibenzoato-O,O':O'',O''']
;
_space_group_IT_number 14
_symmetry_cell_setting monoclinic
_symmetry_space_group_name_Hall '-P 2yn'
_symmetry_space_group_name_H-M 'P 1 21/n 1'
_audit_creation_method SHELXL-97
_cell_angle_alpha 90.00
_cell_angle_beta 96.3600(10)
_cell_angle_gamma 90.00
_cell_formula_units_Z 4
_cell_length_a 7.8975(4)
_cell_length_b 17.6323(8)
_cell_length_c 15.1057(7)
_cell_measurement_reflns_used 18261
_cell_measurement_temperature 302(2)
_cell_measurement_theta_max 29.99
_cell_measurement_theta_min 2.31
_cell_volume 2090.54(17)
_computing_cell_refinement 'SAINT (Bruker, 1999)'
_computing_data_collection 'SMART (Bruker, 1999)'
_computing_data_reduction SAINT
_computing_molecular_graphics 'ORTEP-3 for Windows (Farrugia, 1997) and PLATON (Spek, 2000)'
_computing_publication_material SHELXL97
_computing_structure_refinement 'SHELXL97 (Sheldrick, 1997)'
_computing_structure_solution 'SHELXS97 (Sheldrick, 1990)'
_diffrn_ambient_temperature 302(2)
_diffrn_measured_fraction_theta_full .995
_diffrn_measured_fraction_theta_max .995
_diffrn_measurement_device_type 'Bruker SMART 1000 area CCD'
_diffrn_measurement_method \f--\w
_diffrn_radiation_monochromator graphite
_diffrn_radiation_source 'fine-focus sealed tube'
_diffrn_radiation_type MoK\a
_diffrn_radiation_wavelength .71073
_diffrn_reflns_av_R_equivalents .0501
_diffrn_reflns_av_sigmaI/netI .0523
_diffrn_reflns_limit_h_max 11
_diffrn_reflns_limit_h_min -10
_diffrn_reflns_limit_k_max 22
_diffrn_reflns_limit_k_min -24
_diffrn_reflns_limit_l_max 21
_diffrn_reflns_limit_l_min -21
_diffrn_reflns_number 18261
_diffrn_reflns_theta_full 29.99
_diffrn_reflns_theta_max 29.99
_diffrn_reflns_theta_min 2.31
_exptl_absorpt_coefficient_mu .861
_exptl_absorpt_correction_T_max .928
_exptl_absorpt_correction_T_min .816
_exptl_absorpt_correction_type multi-scan
_exptl_absorpt_process_details '(SADABS; Bruker, 1999)'
_exptl_crystal_colour red
_exptl_crystal_density_diffrn 1.497
_exptl_crystal_density_method 'not measured'
_exptl_crystal_description needle
_exptl_crystal_F_000 964
_exptl_crystal_size_max .4
_exptl_crystal_size_mid .1
_exptl_crystal_size_min .1
_refine_diff_density_max .296
_refine_diff_density_min -.341
_refine_ls_extinction_method none
_refine_ls_goodness_of_fit_ref .936
_refine_ls_hydrogen_treatment constr
_refine_ls_matrix_type full
_refine_ls_number_parameters 289
_refine_ls_number_reflns 6071
_refine_ls_number_restraints 0
_refine_ls_restrained_S_all .936
_refine_ls_R_factor_all .0810
_refine_ls_R_factor_gt .0416
_refine_ls_shift/su_max .001
_refine_ls_shift/su_mean .000
_refine_ls_structure_factor_coef Fsqd
_refine_ls_weighting_details 'w = 1/[\s^2^(Fo^2^)+(0.075P)^2^] where P = (Fo^2^+2Fc^2^)/3'
_refine_ls_weighting_scheme calc
_refine_ls_wR_factor_ref .1350
_reflns_number_gt 3584
_reflns_number_total 6071
_reflns_threshold_expression I>2\s(I)
_cod_data_source_file bt6026.cif
_cod_data_source_block I
_cod_original_sg_symbol_H-M 'P 21/n'
_cod_database_code 2200113
_cod_database_fobs_code 2200113

loop_
_symmetry_equiv_pos_as_xyz
'x, y, z'
'x+1/2, -y+1/2, z+1/2'
'-x, -y, -z'
'-x-1/2, y-1/2, -z-1/2'

loop_
_atom_site_label
_atom_site_fract_x
_atom_site_fract_y
_atom_site_fract_z
_atom_site_U_iso_or_equiv
_atom_site_adp_type
_atom_site_calc_flag
_atom_site_refinement_flags
_atom_site_occupancy
_atom_site_disorder_assembly
_atom_site_disorder_group
_atom_site_type_symbol
Co1 .71362(4) .112194(19) .66625(2) .04221(12) Uani d . 1 . . Co
N1 .6977(2) -.00583(12) .65353(13) .0471(5) Uani d . 1 . . N
C1 .6777(4) -.05433(17) .72072(19) .0605(7) Uani d . 1 . . C
H1 .6596 -.0346 .7760 .073 Uiso calc R 1 . . H
C2 .6829(4) -.13155(19) .7107(2) .0754(9) Uani d . 1 . . C
H2 .6713 -.1637 .7585 .090 Uiso calc R 1 . . H
C3 .7059(4) -.16034(19) .6280(3) .0839(10) Uani d . 1 . . C
H3 .7059 -.2124 .6185 .101 Uiso calc R 1 . . H
C4 .7285(4) -.11147(17) .5602(2) .0727(9) Uani d . 1 . . C
H4 .7459 -.1302 .5044 .087 Uiso calc R 1 . . H
C5 .7256(3) -.03433(14) .57465(16) .0468(6) Uani d . 1 . . C
C6 .7472(3) .02364(16) .50406(16) .0499(6) Uani d . 1 . . C
C7 .7806(4) .0048(2) .41884(18) .0687(8) Uani d . 1 . . C
H7 .7901 -.0457 .4024 .082 Uiso calc R 1 . . H
C8 .7995(5) .0616(2) .3590(2) .0903(12) Uani d . 1 . . C
H8 .8218 .0499 .3014 .108 Uiso calc R 1 . . H
C9 .7856(5) .1354(2) .3841(2) .0831(11) Uani d . 1 . . C
H9 .7983 .1744 .3440 .100 Uiso calc R 1 . . H
C10 .7523(4) .15140(19) .46979(18) .0630(7) Uani d . 1 . . C
H10 .7396 .2017 .4863 .076 Uiso calc R 1 . . H
N2 .7377(3) .09658(12) .53017(13) .0487(5) Uani d . 1 . . N
O1 .4563(2) .14167(10) .65881(11) .0475(4) Uani d . 1 . . O
O2 .6458(2) .23221(10) .65684(13) .0548(4) Uani d . 1 . . O
C11 .4927(3) .21155(13) .65381(14) .0401(5) Uani d . 1 . . C
C12 .3518(3) .26841(13) .63932(14) .0378(5) Uani d . 1 . . C
C13 .1832(3) .24523(13) .62057(16) .0448(5) Uani d . 1 . . C
H13 .1560 .1941 .6240 .054 Uiso calc R 1 . . H
C14 .0562(3) .29751(14) .59699(17) .0487(6) Uani d . 1 . . C
H14 -.0564 .2818 .5846 .058 Uiso calc R 1 . . H
C15 .0976(3) .37312(13) .59204(14) .0403(5) Uani d . 1 . . C
C16 .2609(3) .39787(13) .61628(16) .0458(6) Uani d . 1 . . C
H16 .2861 .4494 .6171 .055 Uiso calc R 1 . . H
C17 .3870(3) .34521(14) .63931(16) .0474(6) Uani d . 1 . . C
H17 .4981 .3617 .6552 .057 Uiso calc R 1 . . H
O3 -.0255(2) .42793(10) .56850(12) .0547(5) Uani d . 1 . . O
C18 -.1506(3) .41133(14) .49901(15) .0439(5) Uani d . 1 . . C
C19 -.1116(3) .39169(14) .41517(17) .0511(6) Uani d . 1 . . C
H19 .0011 .3841 .4048 .061 Uiso calc R 1 . . H
C20 -.2422(3) .38335(14) .34665(16) .0476(6) Uani d . 1 . . C
H20 -.2169 .3714 .2896 .057 Uiso calc R 1 . . H
C21 -.4106(3) .39274(13) .36270(14) .0407(5) Uani d . 1 . . C
C22 -.4461(3) .41129(18) .44726(16) .0586(7) Uani d . 1 . . C
H22 -.5588 .4168 .4587 .070 Uiso calc R 1 . . H
C23 -.3167(3) .42171(19) .51502(17) .0607(7) Uani d . 1 . . C
H23 -.3417 .4357 .5715 .073 Uiso calc R 1 . . H
C24 -.5535(3) .38767(13) .28909(15) .0430(5) Uani d . 1 . . C
O4 -.5215(2) .38604(10) .20919(11) .0517(4) Uani d . 1 . . O
O5 -.7061(2) .38766(11) .30707(12) .0588(5) Uani d . 1 . . O

loop_
_atom_site_aniso_label
_atom_site_aniso_U_11
_atom_site_aniso_U_22
_atom_site_aniso_U_33
_atom_site_aniso_U_12
_atom_site_aniso_U_13
_atom_site_aniso_U_23
Co1 .04066(19) .0474(2) .03707(17) .00332(14) -.00244(13) -.00178(13)
N1 .0463(11) .0497(12) .0436(11) .0024(9) -.0025(9) .0029(9)
C1 .0633(17) .0649(19) .0511(15) -.0015(14) -.0036(13) .0127(13)
C2 .082(2) .065(2) .076(2) -.0029(17) -.0067(18) .0238(17)
C3 .092(2) .0482(19) .107(3) -.0022(17) -.010(2) .0057(19)
C4 .084(2) .0584(19) .075(2) -.0015(15) .0040(18) -.0141(16)
C5 .0384(13) .0521(15) .0462(13) .0011(10) -.0114(10) -.0055(11)
C6 .0454(14) .0604(16) .0433(12) -.0066(11) .0027(11) -.0076(11)
C7 .078(2) .082(2) .0453(15) -.0068(17) .0029(14) -.0142(14)
C8 .116(3) .112(3) .0458(16) -.021(2) .0222(18) -.0096(18)
C9 .098(3) .101(3) .0497(17) -.024(2) .0075(17) .0176(17)
C10 .0684(18) .069(2) .0489(15) -.0109(15) -.0066(14) .0080(13)
N2 .0516(12) .0532(13) .0407(10) -.0041(9) .0028(9) .0012(9)
O1 .0433(9) .0404(9) .0585(10) .0006(7) .0042(8) .0032(8)
O2 .0372(9) .0490(10) .0758(12) -.0008(8) -.0045(8) -.0028(9)
C11 .0384(12) .0445(14) .0361(11) -.0016(10) -.0010(9) -.0009(9)
C12 .0387(12) .0405(12) .0330(10) -.0021(9) -.0012(9) .0013(9)
C13 .0414(12) .0390(13) .0534(14) -.0068(10) .0024(11) -.0032(10)
C14 .0342(12) .0468(14) .0627(15) -.0020(10) -.0060(11) -.0044(11)
C15 .0417(12) .0428(13) .0346(10) .0033(9) -.0041(9) -.0029(9)
C16 .0464(14) .0384(13) .0507(13) -.0049(10) -.0033(11) .0019(10)
C17 .0374(12) .0456(14) .0566(14) -.0060(10) -.0060(11) .0023(11)
O3 .0555(11) .0465(10) .0567(10) .0110(8) -.0180(8) -.0110(8)
C18 .0426(13) .0432(13) .0422(12) .0032(10) -.0113(10) -.0004(10)
C19 .0375(13) .0591(16) .0555(14) .0110(11) .0000(11) -.0107(12)
C20 .0429(13) .0572(16) .0413(12) .0081(11) -.0011(10) -.0104(11)
C21 .0387(12) .0457(13) .0362(11) .0021(10) -.0024(9) .0028(9)
C22 .0401(14) .097(2) .0387(13) .0008(13) .0053(11) -.0037(13)
C23 .0468(15) .099(2) .0356(12) .0005(15) .0005(11) -.0046(13)
C24 .0429(13) .0441(13) .0409(11) .0017(10) -.0014(10) .0012(10)
O4 .0438(9) .0734(13) .0361(8) .0046(8) -.0038(7) -.0067(8)
O5 .0360(9) .0953(16) .0434(9) -.0022(9) -.0027(8) .0034(9)

loop_
_atom_type_symbol
_atom_type_description
_atom_type_scat_dispersion_real
_atom_type_scat_dispersion_imag
_atom_type_scat_source
C C .0033 .0016 'International Tables Vol C Tables 4.2.6.8 and 6.1.1.4'
H H .0000 .0000 'International Tables Vol C Tables 4.2.6.8 and 6.1.1.4'
Co Co .3494 .9721 'International Tables Vol C Tables 4.2.6.8 and 6.1.1.4'
O O .0106 .0060 'International Tables Vol C Tables 4.2.6.8 and 6.1.1.4'
N N .0061 .0033 'International Tables Vol C Tables 4.2.6.8 and 6.1.1.4'

loop_
_geom_angle_atom_site_label_1
_geom_angle_atom_site_label_2
_geom_angle_atom_site_label_3
_geom_angle_site_symmetry_1
_geom_angle_site_symmetry_3
_geom_angle
_geom_angle_publ_flag
O1 Co1 N1 . . 101.21(7) yes
O1 Co1 N2 . . 99.95(8) yes
N1 Co1 N2 . . 77.94(8) yes
O1 Co1 O4 . 2_655 159.03(7) yes
N1 Co1 O4 . 2_655 95.15(7) yes
N2 Co1 O4 . 2_655 96.20(7) yes
O1 Co1 O5 . 2_655 103.38(7) yes
N1 Co1 O5 . 2_655 95.75(8) yes
N2 Co1 O5 . 2_655 156.61(8) yes
O4 Co1 O5 2_655 2_655 61.62(6) yes
O1 Co1 O2 . . 61.65(6) yes
N1 Co1 O2 . . 161.10(7) yes
N2 Co1 O2 . . 96.39(8) yes
O4 Co1 O2 2_655 . 103.43(6) yes
O5 Co1 O2 2_655 . 96.11(7) yes
C5 N1 C1 . . 118.5(2) ?
C5 N1 Co1 . . 116.28(17) ?
C1 N1 Co1 . . 124.88(19) ?
N1 C1 C2 . . 122.6(3) ?
N1 C1 H1 . . 118.7 ?
C2 C1 H1 . . 118.7 ?
C1 C2 C3 . . 118.3(3) ?
C1 C2 H2 . . 120.9 ?
C3 C2 H2 . . 120.9 ?
C4 C3 C2 . . 119.2(3) ?
C4 C3 H3 . . 120.4 ?
C2 C3 H3 . . 120.4 ?
C3 C4 C5 . . 119.9(3) ?
C3 C4 H4 . . 120.0 ?
C5 C4 H4 . . 120.0 ?
N1 C5 C4 . . 121.4(3) ?
N1 C5 C6 . . 114.9(2) ?
C4 C5 C6 . . 123.7(3) ?
N2 C6 C7 . . 121.6(3) ?
N2 C6 C5 . . 115.3(2) ?
C7 C6 C5 . . 123.1(3) ?
C8 C7 C6 . . 119.0(3) ?
C8 C7 H7 . . 120.5 ?
C6 C7 H7 . . 120.5 ?
C9 C8 C7 . . 119.8(3) ?
C9 C8 H8 . . 120.1 ?
C7 C8 H8 . . 120.1 ?
C8 C9 C10 . . 119.1(3) ?
C8 C9 H9 . . 120.4 ?
C10 C9 H9 . . 120.4 ?
N2 C10 C9 . . 122.0(3) ?
N2 C10 H10 . . 119.0 ?
C9 C10 H10 . . 119.0 ?
C10 N2 C6 . . 118.4(2) ?
C10 N2 Co1 . . 126.4(2) ?
C6 N2 Co1 . . 115.10(16) ?
C11 O1 Co1 . . 91.10(13) ?
C11 O2 Co1 . . 87.11(14) ?
O2 C11 O1 . . 120.1(2) ?
O2 C11 C12 . . 120.5(2) ?
O1 C11 C12 . . 119.3(2) ?
C17 C12 C13 . . 118.4(2) ?
C17 C12 C11 . . 120.7(2) ?
C13 C12 C11 . . 120.8(2) ?
C14 C13 C12 . . 120.5(2) ?
C14 C13 H13 . . 119.7 ?
C12 C13 H13 . . 119.7 ?
C15 C14 C13 . . 119.4(2) ?
C15 C14 H14 . . 120.3 ?
C13 C14 H14 . . 120.3 ?
C16 C15 C14 . . 121.0(2) ?
C16 C15 O3 . . 117.2(2) ?
C14 C15 O3 . . 121.6(2) ?
C15 C16 C17 . . 119.0(2) ?
C15 C16 H16 . . 120.5 ?
C17 C16 H16 . . 120.5 ?
C16 C17 C12 . . 121.4(2) ?
C16 C17 H17 . . 119.3 ?
C12 C17 H17 . . 119.3 ?
C15 O3 C18 . . 117.73(18) ?
C23 C18 C19 . . 120.7(2) ?
C23 C18 O3 . . 116.9(2) ?
C19 C18 O3 . . 122.2(2) ?
C18 C19 C20 . . 119.3(2) ?
C18 C19 H19 . . 120.4 ?
C20 C19 H19 . . 120.4 ?
C19 C20 C21 . . 120.3(2) ?
C19 C20 H20 . . 119.8 ?
C21 C20 H20 . . 119.8 ?
C22 C21 C20 . . 119.2(2) ?
C22 C21 C24 . . 119.3(2) ?
C20 C21 C24 . . 121.4(2) ?
C23 C22 C21 . . 120.7(2) ?
C23 C22 H22 . . 119.7 ?
C21 C22 H22 . . 119.7 ?
C18 C23 C22 . . 119.8(2) ?
C18 C23 H23 . . 120.1 ?
C22 C23 H23 . . 120.1 ?
O4 C24 O5 . . 120.2(2) ?
O4 C24 C21 . . 119.9(2) ?
O5 C24 C21 . . 119.9(2) ?
C24 O4 Co1 . 2_354 89.85(14) ?
C24 O5 Co1 . 2_354 88.35(14) ?

loop_
_geom_bond_atom_site_label_1
_geom_bond_atom_site_label_2
_geom_bond_site_symmetry_2
_geom_bond_distance
_geom_bond_publ_flag
Co1 O1 . 2.0885(16) yes
Co1 N1 . 2.092(2) yes
Co1 N2 . 2.103(2) yes
Co1 O4 2_655 2.1203(17) yes
Co1 O5 2_655 2.1513(18) yes
Co1 O2 . 2.1837(18) yes
N1 C5 . 1.334(3) ?
N1 C1 . 1.350(3) ?
C1 C2 . 1.371(4) ?
C1 H1 . .9300 ?
C2 C3 . 1.380(5) ?
C2 H2 . .9300 ?
C3 C4 . 1.365(5) ?
C3 H3 . .9300 ?
C4 C5 . 1.378(4) ?
C4 H4 . .9300 ?
C5 C6 . 1.500(4) ?
C6 N2 . 1.350(3) ?
C6 C7 . 1.383(3) ?
C7 C8 . 1.368(5) ?
C7 H7 . .9300 ?
C8 C9 . 1.363(5) ?
C8 H8 . .9300 ?
C9 C10 . 1.378(4) ?
C9 H9 . .9300 ?
C10 N2 . 1.343(3) ?
C10 H10 . .9300 ?
O1 C11 . 1.269(3) ?
O2 C11 . 1.258(3) ?
C11 C12 . 1.496(3) ?
C12 C17 . 1.382(3) ?
C12 C13 . 1.392(3) ?
C13 C14 . 1.380(3) ?
C13 H13 . .9300 ?
C14 C15 . 1.377(3) ?
C14 H14 . .9300 ?
C15 C16 . 1.372(3) ?
C15 O3 . 1.389(3) ?
C16 C17 . 1.378(3) ?
C16 H16 . .9300 ?
C17 H17 . .9300 ?
O3 C18 . 1.391(3) ?
C18 C23 . 1.372(3) ?
C18 C19 . 1.380(3) ?
C19 C20 . 1.386(3) ?
C19 H19 . .9300 ?
C20 C21 . 1.388(3) ?
C20 H20 . .9300 ?
C21 C22 . 1.377(3) ?
C21 C24 . 1.496(3) ?
C22 C23 . 1.377(3) ?
C22 H22 . .9300 ?
C23 H23 . .9300 ?
C24 O4 . 1.260(3) ?
C24 O5 . 1.264(3) ?

loop_
_geom_hbond_atom_site_label_D
_geom_hbond_atom_site_label_H
_geom_hbond_atom_site_label_A
_geom_hbond_site_symmetry_A
_geom_hbond_distance_DH
_geom_hbond_distance_HA
_geom_hbond_distance_DA
_geom_hbond_angle_DHA
C2 H2 O2 4_757 .93 2.58 3.317(4) 136.0
C13 H13 O4 2 .93 2.45 3.201(3) 137.4
C20 H20 O1 2_454 .93 2.53 3.419(3) 158.9

loop_
_geom_torsion_atom_site_label_1
_geom_torsion_atom_site_label_2
_geom_torsion_atom_site_label_3
_geom_torsion_atom_site_label_4
_geom_torsion_site_symmetry_1
_geom_torsion_site_symmetry_4
_geom_torsion
O1 Co1 N1 C5 . . 104.17(17)
N2 Co1 N1 C5 . . 6.25(16)
O4 Co1 N1 C5 2_655 . -89.00(17)
O5 Co1 N1 C5 2_655 . -150.93(17)
O2 Co1 N1 C5 . . 80.4(3)
O1 Co1 N1 C1 . . -82.3(2)
N2 Co1 N1 C1 . . 179.8(2)
O4 Co1 N1 C1 2_655 . 84.5(2)
O5 Co1 N1 C1 2_655 . 22.6(2)
O2 Co1 N1 C1 . . -106.0(3)
C5 N1 C1 C2 . . -.7(4)
Co1 N1 C1 C2 . . -174.1(2)
N1 C1 C2 C3 . . -1.5(5)
C1 C2 C3 C4 . . 2.3(5)
C2 C3 C4 C5 . . -1.0(5)
C1 N1 C5 C4 . . 2.1(4)
Co1 N1 C5 C4 . . 176.1(2)
C1 N1 C5 C6 . . -179.7(2)
Co1 N1 C5 C6 . . -5.8(3)
C3 C4 C5 N1 . . -1.3(5)
C3 C4 C5 C6 . . -179.2(3)
N1 C5 C6 N2 . . .8(3)
C4 C5 C6 N2 . . 178.9(3)
N1 C5 C6 C7 . . 178.6(2)
C4 C5 C6 C7 . . -3.3(4)
N2 C6 C7 C8 . . -2.0(4)
C5 C6 C7 C8 . . -179.6(3)
C6 C7 C8 C9 . . .1(5)
C7 C8 C9 C10 . . -.1(6)
C8 C9 C10 N2 . . 1.8(5)
C9 C10 N2 C6 . . -3.6(4)
C9 C10 N2 Co1 . . 173.0(2)
C7 C6 N2 C10 . . 3.6(4)
C5 C6 N2 C10 . . -178.6(2)
C7 C6 N2 Co1 . . -173.3(2)
C5 C6 N2 Co1 . . 4.5(3)
O1 Co1 N2 C10 . . 78.2(2)
N1 Co1 N2 C10 . . 177.7(2)
O4 Co1 N2 C10 2_655 . -88.4(2)
O5 Co1 N2 C10 2_655 . -106.0(3)
O2 Co1 N2 C10 . . 15.9(2)
O1 Co1 N2 C6 . . -105.15(18)
N1 Co1 N2 C6 . . -5.68(17)
O4 Co1 N2 C6 2_655 . 88.28(18)
O5 Co1 N2 C6 2_655 . 70.7(3)
O2 Co1 N2 C6 . . -167.40(17)
N1 Co1 O1 C11 . . -170.71(13)
N2 Co1 O1 C11 . . -91.16(14)
O4 Co1 O1 C11 2_655 . 48.7(2)
O5 Co1 O1 C11 2_655 . 90.54(14)
O2 Co1 O1 C11 . . .77(12)
O1 Co1 O2 C11 . . -.78(13)
N1 Co1 O2 C11 . . 25.9(3)
N2 Co1 O2 C11 . . 97.10(15)
O4 Co1 O2 C11 2_655 . -164.94(13)
O5 Co1 O2 C11 2_655 . -102.71(14)
Co1 O2 C11 O1 . . 1.3(2)
Co1 O2 C11 C12 . . -175.33(18)
Co1 O1 C11 O2 . . -1.4(2)
Co1 O1 C11 C12 . . 175.31(17)
O2 C11 C12 C17 . . -7.5(3)
O1 C11 C12 C17 . . 175.8(2)
O2 C11 C12 C13 . . 168.8(2)
O1 C11 C12 C13 . . -7.8(3)
C17 C12 C13 C14 . . 4.1(3)
C11 C12 C13 C14 . . -172.3(2)
C12 C13 C14 C15 . . .1(4)
C13 C14 C15 C16 . . -4.7(4)
C13 C14 C15 O3 . . 179.9(2)
C14 C15 C16 C17 . . 5.0(4)
O3 C15 C16 C17 . . -179.4(2)
C15 C16 C17 C12 . . -.7(4)
C13 C12 C17 C16 . . -3.8(3)
C11 C12 C17 C16 . . 172.6(2)
C16 C15 O3 C18 . . 142.4(2)
C14 C15 O3 C18 . . -42.1(3)
C15 O3 C18 C23 . . 128.7(3)
C15 O3 C18 C19 . . -56.9(3)
C23 C18 C19 C20 . . .7(4)
O3 C18 C19 C20 . . -173.5(2)
C18 C19 C20 C21 . . -1.6(4)
C19 C20 C21 C22 . . .8(4)
C19 C20 C21 C24 . . 177.1(2)
C20 C21 C22 C23 . . 1.1(4)
C24 C21 C22 C23 . . -175.3(3)
C19 C18 C23 C22 . . 1.0(5)
O3 C18 C23 C22 . . 175.6(2)
C21 C22 C23 C18 . . -2.0(5)
C22 C21 C24 O4 . . 165.7(2)
C20 C21 C24 O4 . . -10.6(4)
C22 C21 C24 O5 . . -11.9(4)
C20 C21 C24 O5 . . 171.8(2)
O5 C24 O4 Co1 . 2_354 1.6(2)
C21 C24 O4 Co1 . 2_354 -175.97(19)
O4 C24 O5 Co1 . 2_354 -1.6(2)
C21 C24 O5 Co1 . 2_354 175.99(19)
